data_4107374
loop_
_publ_author_name
'Jianhua Cheng'
'Josef Takats'
'Michael J. Ferguson'
'Robert McDonald'

_publ_section_title
;
 Heteroleptic Tm(II) Complexes: One More Success for Trofimenko's
 Scorpionates
;
_journal_name_full 'Journal of the American Chemical Society'
_journal_page_first 1544
_journal_page_last 1545
_journal_paper_doi 10.1021/ja0776273
_journal_volume 130
_journal_year 2008
_chemical_formula_moiety 'C30 H58 B N7 Si2 Tm'
_chemical_formula_sum 'C30 H58 B N7 Si2 Tm'
_chemical_formula_weight 752.75
_chemical_name_systematic
;
 ?
;
_space_group_IT_number 14
_symmetry_cell_setting monoclinic
_symmetry_space_group_name_Hall '-P 2ybc'
_symmetry_space_group_name_H-M 'P 1 21/c 1'
_atom_sites_solution_hydrogens geom
_atom_sites_solution_primary direct
_atom_sites_solution_secondary difmap
_audit_creation_method SHELXL-97
_cell_angle_alpha 90.00
_cell_angle_beta 97.4020(10)
_cell_angle_gamma 90.00
_cell_formula_units_Z 4
_cell_length_a 14.9492(9)
_cell_length_b 12.2865(7)
_cell_length_c 20.6390(12)
_cell_measurement_reflns_used 6238
_cell_measurement_temperature 193(2)
_cell_measurement_theta_max 26.38
_cell_measurement_theta_min 2.15
_cell_volume 3759.2(4)
_computing_cell_refinement 'Bruker SAINT (Bruker, 1997)'
_computing_data_collection 'Bruker SMART (Bruker, 1997)'
_computing_data_reduction 'Bruker SAINT (Bruker, 1997)'
_computing_molecular_graphics 'Bruker SHELXTL (Bruker, 1997)'
_computing_publication_material 'Bruker SHELXTL (Bruker, 1997)'
_computing_structure_refinement 'SHELXL-97 (Sheldrick, 1997)'
_computing_structure_solution 'SHELXS-97 (Sheldrick, 1990)'
_diffrn_ambient_temperature 193(2)
_diffrn_detector_area_resol_mean 8.192
_diffrn_measured_fraction_theta_full 0.998
_diffrn_measured_fraction_theta_max 0.998
_diffrn_measurement_device_type 'Bruker PLATFORM diffractometer/SMART 1000 CCD area detector'
_diffrn_measurement_method '\w scans'
_diffrn_radiation_monochromator graphite
_diffrn_radiation_source 'fine-focus sealed tube'
_diffrn_radiation_type MoK\a
_diffrn_radiation_wavelength 0.71073
_diffrn_reflns_av_R_equivalents 0.0139
_diffrn_reflns_av_sigmaI/netI 0.0118
_diffrn_reflns_limit_h_max 18
_diffrn_reflns_limit_h_min -18
_diffrn_reflns_limit_k_max 15
_diffrn_reflns_limit_k_min -15
_diffrn_reflns_limit_l_max 25
_diffrn_reflns_limit_l_min -25
_diffrn_reflns_number 28574
_diffrn_reflns_theta_full 26.38
_diffrn_reflns_theta_max 26.38
_diffrn_reflns_theta_min 1.93
_diffrn_standards_decay_% 0
_diffrn_standards_interval_time 0
_diffrn_standards_number 0
_exptl_absorpt_coefficient_mu 2.452
_exptl_absorpt_correction_T_max 0.5416
_exptl_absorpt_correction_T_min 0.3385
_exptl_absorpt_correction_type multi-scan
_exptl_absorpt_process_details 'SADABS (Sheldrick, 1996)'
_exptl_crystal_colour black
_exptl_crystal_density_diffrn 1.330
_exptl_crystal_description block
_exptl_crystal_F_000 1556
_exptl_crystal_size_max 0.52
_exptl_crystal_size_mid 0.39
_exptl_crystal_size_min 0.25
_refine_diff_density_max 0.612
_refine_diff_density_min -0.400
_refine_diff_density_rms 0.061
_refine_ls_extinction_method none
_refine_ls_goodness_of_fit_ref 1.046
_refine_ls_hydrogen_treatment constr
_refine_ls_matrix_type full
_refine_ls_number_parameters 380
_refine_ls_number_reflns 7676
_refine_ls_number_restraints 0
_refine_ls_restrained_S_all 1.046
_refine_ls_R_factor_all 0.0192
_refine_ls_R_factor_gt 0.0169
_refine_ls_shift/su_max 0.011
_refine_ls_shift/su_mean 0.000
_refine_ls_structure_factor_coef Fsqd
_refine_ls_weighting_details 'calc w=1/[\s^2^(Fo^2^)+(0.0215P)^2^+2.4106P] where P=(Fo^2^+2Fc^2^)/3'
_refine_ls_weighting_scheme calc
_refine_ls_wR_factor_gt 0.0427
_refine_ls_wR_factor_ref 0.0441
_reflns_number_gt 7106
_reflns_number_total 7676
_reflns_threshold_expression I>2\s(I)
_cod_data_source_file ja0776273-file003_3.cif
_cod_data_source_block 3
_cod_original_sg_symbol_H-M 'P 21/c'
_cod_database_code 4107374

loop_
_symmetry_equiv_pos_as_xyz
'x, y, z'
'-x, y+1/2, -z+1/2'
'-x, -y, -z'
'x, -y-1/2, z-1/2'

loop_
_atom_site_label
_atom_site_type_symbol
_atom_site_fract_x
_atom_site_fract_y
_atom_site_fract_z
_atom_site_U_iso_or_equiv
_atom_site_adp_type
_atom_site_occupancy
_atom_site_symmetry_multiplicity
_atom_site_calc_flag
_atom_site_refinement_flags
Tm Tm 0.723069(5) 0.571519(6) 0.663768(4) 0.02504(3) Uani 1 1 d .
Si1 Si 0.85293(3) 0.61372(5) 0.54721(2) 0.03071(11) Uani 1 1 d .
Si2 Si 0.67197(4) 0.71324(5) 0.50614(3) 0.03245(11) Uani 1 1 d .
N1 N 0.74709(10) 0.64681(13) 0.56091(7) 0.0281(3) Uani 1 1 d .
N11 N 0.78072(10) 0.36626(12) 0.76294(7) 0.0261(3) Uani 1 1 d .
N12 N 0.75230(10) 0.37953(12) 0.69720(7) 0.0273(3) Uani 1 1 d .
N21 N 0.83099(10) 0.55457(12) 0.81014(7) 0.0268(3) Uani 1 1 d .
N22 N 0.81234(10) 0.63616(13) 0.76433(7) 0.0284(3) Uani 1 1 d .
N31 N 0.66808(10) 0.49166(12) 0.80697(7) 0.0264(3) Uani 1 1 d .
N32 N 0.62594(10) 0.54085(13) 0.75128(7) 0.0282(3) Uani 1 1 d .
C1 C 0.91321(13) 0.54376(18) 0.62229(10) 0.0352(4) Uani 1 1 d .
H1A H 0.9745 0.5241 0.6145 0.042 Uiso 1 1 calc R
H1B H 0.8801 0.4778 0.6314 0.042 Uiso 1 1 calc R
H1C H 0.9162 0.5932 0.6598 0.042 Uiso 1 1 calc R
C2 C 0.92729(15) 0.7310(2) 0.53098(12) 0.0503(6) Uani 1 1 d .
H2A H 0.9078 0.7603 0.4873 0.060 Uiso 1 1 calc R
H2B H 0.9899 0.7060 0.5335 0.060 Uiso 1 1 calc R
H2C H 0.9230 0.7880 0.5637 0.060 Uiso 1 1 calc R
C3 C 0.85852(17) 0.5159(2) 0.47748(11) 0.0470(5) Uani 1 1 d .
H3A H 0.9217 0.5030 0.4717 0.056 Uiso 1 1 calc R
H3B H 0.8265 0.5469 0.4373 0.056 Uiso 1 1 calc R
H3C H 0.8302 0.4468 0.4872 0.056 Uiso 1 1 calc R
C4 C 0.71710(17) 0.7680(2) 0.43181(12) 0.0569(7) Uani 1 1 d .
H4A H 0.7620 0.8245 0.4449 0.068 Uiso 1 1 calc R
H4B H 0.6675 0.7991 0.4018 0.068 Uiso 1 1 calc R
H4C H 0.7453 0.7088 0.4099 0.068 Uiso 1 1 calc R
C5 C 0.57604(19) 0.6225(3) 0.47370(14) 0.0654(8) Uani 1 1 d .
H5A H 0.5433 0.5999 0.5096 0.079 Uiso 1 1 calc R
H5B H 0.5995 0.5581 0.4535 0.079 Uiso 1 1 calc R
H5C H 0.5351 0.6621 0.4410 0.079 Uiso 1 1 calc R
C6 C 0.62170(19) 0.8350(2) 0.54260(13) 0.0562(7) Uani 1 1 d .
H6A H 0.6684 0.8905 0.5532 0.067 Uiso 1 1 calc R
H6B H 0.5972 0.8134 0.5825 0.067 Uiso 1 1 calc R
H6C H 0.5732 0.8649 0.5111 0.067 Uiso 1 1 calc R
C13 C 0.76230(14) 0.28343(15) 0.66908(9) 0.0313(4) Uani 1 1 d .
C14 C 0.79997(15) 0.20886(16) 0.71583(10) 0.0402(5) Uani 1 1 d .
H14 H 0.8159 0.1355 0.7085 0.048 Uiso 1 1 calc R
C15 C 0.80937(13) 0.26292(15) 0.77459(10) 0.0336(4) Uani 1 1 d .
C16 C 0.84279(18) 0.22013(18) 0.84132(11) 0.0482(6) Uani 1 1 d .
H16A H 0.8922 0.2661 0.8616 0.058 Uiso 1 1 calc R
H16B H 0.8646 0.1454 0.8377 0.058 Uiso 1 1 calc R
H16C H 0.7935 0.2209 0.8683 0.058 Uiso 1 1 calc R
C17 C 0.73363(14) 0.26154(17) 0.59741(10) 0.0358(4) Uani 1 1 d .
C18 C 0.81600(18) 0.2302(2) 0.56371(12) 0.0558(6) Uani 1 1 d .
H18A H 0.8572 0.2924 0.5647 0.067 Uiso 1 1 calc R
H18B H 0.7960 0.2097 0.5183 0.067 Uiso 1 1 calc R
H18C H 0.8473 0.1686 0.5867 0.067 Uiso 1 1 calc R
C19 C 0.68668(15) 0.35992(18) 0.56380(10) 0.0416(5) Uani 1 1 d .
H19A H 0.7295 0.4204 0.5646 0.050 Uiso 1 1 calc R
H19B H 0.6359 0.3812 0.5867 0.050 Uiso 1 1 calc R
H19C H 0.6643 0.3415 0.5184 0.050 Uiso 1 1 calc R
C20 C 0.6662(2) 0.1662(2) 0.59187(12) 0.0572(7) Uani 1 1 d .
H20A H 0.6124 0.1872 0.6114 0.069 Uiso 1 1 calc R
H20B H 0.6944 0.1028 0.6150 0.069 Uiso 1 1 calc R
H20C H 0.6490 0.1480 0.5457 0.069 Uiso 1 1 calc R
C23 C 0.87089(12) 0.71649(15) 0.78176(9) 0.0300(4) Uani 1 1 d .
C24 C 0.92856(13) 0.68669(17) 0.83744(10) 0.0370(4) Uani 1 1 d .
H24 H 0.9767 0.7285 0.8593 0.044 Uiso 1 1 calc R
C25 C 0.90179(13) 0.58521(16) 0.85421(10) 0.0319(4) Uani 1 1 d .
C26 C 0.93857(15) 0.51716(18) 0.91167(11) 0.0446(5) Uani 1 1 d .
H26A H 0.9911 0.5535 0.9356 0.053 Uiso 1 1 calc R
H26B H 0.9566 0.4459 0.8964 0.053 Uiso 1 1 calc R
H26C H 0.8921 0.5075 0.9406 0.053 Uiso 1 1 calc R
C27 C 0.86608(15) 0.82573(17) 0.74776(10) 0.0387(5) Uani 1 1 d .
C28 C 0.8510(2) 0.91279(18) 0.79846(12) 0.0564(7) Uani 1 1 d .
H28A H 0.9005 0.9104 0.8345 0.068 Uiso 1 1 calc R
H28B H 0.7937 0.8988 0.8154 0.068 Uiso 1 1 calc R
H28C H 0.8490 0.9848 0.7779 0.068 Uiso 1 1 calc R
C29 C 0.9551(2) 0.8495(3) 0.72160(16) 0.0743(9) Uani 1 1 d .
H29A H 1.0050 0.8428 0.7571 0.089 Uiso 1 1 calc R
H29B H 0.9539 0.9236 0.7039 0.089 Uiso 1 1 calc R
H29C H 0.9636 0.7974 0.6870 0.089 Uiso 1 1 calc R
C30 C 0.7878(2) 0.83166(19) 0.69296(12) 0.0576(7) Uani 1 1 d .
H30A H 0.7977 0.7796 0.6586 0.069 Uiso 1 1 calc R
H30B H 0.7837 0.9054 0.6748 0.069 Uiso 1 1 calc R
H30C H 0.7315 0.8137 0.7102 0.069 Uiso 1 1 calc R
C33 C 0.54084(13) 0.55906(15) 0.76164(10) 0.0309(4) Uani 1 1 d .
C34 C 0.52723(13) 0.52150(16) 0.82360(10) 0.0347(4) Uani 1 1 d .
H34 H 0.4729 0.5244 0.8429 0.042 Uiso 1 1 calc R
C35 C 0.60852(13) 0.47966(15) 0.85062(9) 0.0301(4) Uani 1 1 d .
C36 C 0.63203(16) 0.42796(18) 0.91625(10) 0.0404(5) Uani 1 1 d .
H36A H 0.6813 0.4686 0.9412 0.048 Uiso 1 1 calc R
H36B H 0.6511 0.3526 0.9107 0.048 Uiso 1 1 calc R
H36C H 0.5791 0.4289 0.9398 0.048 Uiso 1 1 calc R
C37 C 0.47356(14) 0.6136(2) 0.71093(11) 0.0438(5) Uani 1 1 d .
C38 C 0.51360(17) 0.6285(3) 0.64721(12) 0.0605(7) Uani 1 1 d .
H38A H 0.5670 0.6753 0.6549 0.073 Uiso 1 1 calc R
H38B H 0.4687 0.6624 0.6146 0.073 Uiso 1 1 calc R
H38C H 0.5308 0.5574 0.6312 0.073 Uiso 1 1 calc R
C39 C 0.38896(17) 0.5421(3) 0.69811(15) 0.0685(8) Uani 1 1 d .
H39A H 0.4049 0.4720 0.6801 0.082 Uiso 1 1 calc R
H39B H 0.3438 0.5786 0.6669 0.082 Uiso 1 1 calc R
H39C H 0.3641 0.5300 0.7392 0.082 Uiso 1 1 calc R
C40 C 0.4479(2) 0.7242(2) 0.73655(16) 0.0704(8) Uani 1 1 d .
H40A H 0.5017 0.7704 0.7441 0.085 Uiso 1 1 calc R
H40B H 0.4226 0.7144 0.7777 0.085 Uiso 1 1 calc R
H40C H 0.4030 0.7589 0.7043 0.085 Uiso 1 1 calc R
B B 0.76778(14) 0.45570(17) 0.81418(10) 0.0270(4) Uani 1 1 d .
H H 0.7827 0.4226 0.8585 0.023(5) Uiso 1 1 calc R

loop_
_atom_site_aniso_label
_atom_site_aniso_U_11
_atom_site_aniso_U_22
_atom_site_aniso_U_33
_atom_site_aniso_U_23
_atom_site_aniso_U_13
_atom_site_aniso_U_12
Tm 0.02774(5) 0.02700(5) 0.02053(5) 0.00270(3) 0.00365(3) 0.00019(3)
Si1 0.0291(3) 0.0386(3) 0.0251(2) 0.0050(2) 0.0060(2) 0.0012(2)
Si2 0.0315(3) 0.0367(3) 0.0289(3) 0.0081(2) 0.0029(2) 0.0037(2)
N1 0.0302(8) 0.0309(8) 0.0234(7) 0.0036(6) 0.0045(6) 0.0007(6)
N11 0.0288(7) 0.0243(7) 0.0244(7) 0.0020(6) 0.0001(6) 0.0014(6)
N12 0.0321(8) 0.0273(8) 0.0224(7) 0.0007(6) 0.0036(6) 0.0003(6)
N21 0.0292(8) 0.0276(8) 0.0227(7) -0.0016(6) 0.0005(6) 0.0010(6)
N22 0.0334(8) 0.0294(8) 0.0225(7) 0.0007(6) 0.0042(6) -0.0026(6)
N31 0.0308(8) 0.0271(7) 0.0214(7) 0.0031(6) 0.0039(6) 0.0013(6)
N32 0.0276(8) 0.0327(8) 0.0245(8) 0.0057(6) 0.0046(6) 0.0034(6)
C1 0.0273(9) 0.0480(12) 0.0301(10) 0.0072(9) 0.0033(8) 0.0049(8)
C2 0.0410(12) 0.0638(15) 0.0462(13) 0.0123(11) 0.0061(10) -0.0125(11)
C3 0.0532(13) 0.0559(14) 0.0341(11) -0.0002(10) 0.0142(10) 0.0119(11)
C4 0.0591(15) 0.0714(17) 0.0423(13) 0.0267(12) 0.0147(11) 0.0210(13)
C5 0.0544(15) 0.0773(19) 0.0575(16) 0.0120(14) -0.0199(13) -0.0120(14)
C6 0.0643(16) 0.0509(14) 0.0562(15) 0.0164(12) 0.0188(12) 0.0247(12)
C13 0.0435(11) 0.0225(8) 0.0283(9) -0.0017(7) 0.0057(8) -0.0020(8)
C14 0.0531(12) 0.0246(9) 0.0405(11) -0.0033(8) -0.0028(9) 0.0047(9)
C15 0.0371(10) 0.0270(9) 0.0346(10) 0.0024(8) -0.0035(8) 0.0011(8)
C16 0.0687(15) 0.0291(10) 0.0413(12) 0.0042(9) -0.0146(11) 0.0081(10)
C17 0.0442(11) 0.0341(10) 0.0292(10) -0.0048(8) 0.0050(8) -0.0038(8)
C18 0.0672(16) 0.0626(16) 0.0394(13) -0.0065(11) 0.0142(11) 0.0142(13)
C19 0.0486(12) 0.0456(12) 0.0286(10) -0.0010(9) -0.0028(9) -0.0019(10)
C20 0.0858(19) 0.0486(14) 0.0357(12) -0.0090(10) 0.0023(12) -0.0259(13)
C23 0.0324(9) 0.0297(9) 0.0288(9) -0.0062(7) 0.0068(7) -0.0033(7)
C24 0.0317(10) 0.0371(11) 0.0401(11) -0.0090(9) -0.0028(8) -0.0039(8)
C25 0.0304(9) 0.0334(10) 0.0303(10) -0.0063(8) -0.0023(8) 0.0043(7)
C26 0.0461(12) 0.0405(12) 0.0416(12) -0.0021(9) -0.0151(10) 0.0041(10)
C27 0.0527(12) 0.0315(10) 0.0328(10) -0.0025(8) 0.0092(9) -0.0102(9)
C28 0.094(2) 0.0329(12) 0.0405(13) -0.0045(9) 0.0034(13) -0.0036(12)
C29 0.084(2) 0.073(2) 0.073(2) 0.0081(16) 0.0357(17) -0.0243(17)
C30 0.091(2) 0.0336(12) 0.0444(13) 0.0043(10) -0.0074(13) -0.0075(12)
C33 0.0293(9) 0.0309(10) 0.0334(10) 0.0033(7) 0.0082(8) 0.0021(7)
C34 0.0336(10) 0.0360(10) 0.0375(11) 0.0040(8) 0.0156(8) 0.0024(8)
C35 0.0386(10) 0.0277(9) 0.0254(9) -0.0001(7) 0.0093(8) -0.0028(8)
C36 0.0487(12) 0.0474(13) 0.0266(10) 0.0065(8) 0.0108(9) -0.0011(9)
C37 0.0308(10) 0.0541(13) 0.0474(13) 0.0186(11) 0.0090(9) 0.0107(9)
C38 0.0423(13) 0.094(2) 0.0453(14) 0.0308(14) 0.0071(10) 0.0198(13)
C39 0.0359(13) 0.094(2) 0.0727(19) 0.0237(17) -0.0051(12) -0.0010(13)
C40 0.0718(18) 0.0560(16) 0.086(2) 0.0251(15) 0.0205(16) 0.0307(14)
B 0.0307(10) 0.0288(10) 0.0207(9) 0.0024(8) 0.0008(8) 0.0014(8)

loop_
_atom_type_symbol
_atom_type_description
_atom_type_scat_dispersion_real
_atom_type_scat_dispersion_imag
_atom_type_scat_source
C C 0.0033 0.0016 'International Tables Vol C Tables 4.2.6.8 and 6.1.1.4'
H H 0.0000 0.0000 'International Tables Vol C Tables 4.2.6.8 and 6.1.1.4'
B B 0.0013 0.0007 'International Tables Vol C Tables 4.2.6.8 and 6.1.1.4'
N N 0.0061 0.0033 'International Tables Vol C Tables 4.2.6.8 and 6.1.1.4'
Si Si 0.0817 0.0704 'International Tables Vol C Tables 4.2.6.8 and 6.1.1.4'
Tm Tm -0.3139 5.2483 'International Tables Vol C Tables 4.2.6.8 and 6.1.1.4'

loop_
_geom_angle_atom_site_label_1
_geom_angle_atom_site_label_2
_geom_angle_atom_site_label_3
_geom_angle
N1 Tm N22 120.01(5)
N1 Tm N12 125.11(5)
N22 Tm N12 90.88(5)
N1 Tm N32 150.92(5)
N22 Tm N32 74.89(5)
N12 Tm N32 75.66(5)
N1 Si1 C2 115.68(10)
N1 Si1 C3 114.52(10)
C2 Si1 C3 105.55(12)
N1 Si1 C1 109.18(8)
C2 Si1 C1 105.31(10)
C3 Si1 C1 105.77(10)
N1 Si2 C5 111.29(11)
N1 Si2 C6 112.44(10)
C5 Si2 C6 106.90(14)
N1 Si2 C4 116.10(10)
C5 Si2 C4 105.10(13)
C6 Si2 C4 104.28(12)
Si1 N1 Si2 123.86(9)
Si1 N1 Tm 107.86(7)
Si2 N1 Tm 128.10(8)
C15 N11 N12 109.68(15)
C15 N11 B 127.41(16)
N12 N11 B 122.45(14)
C13 N12 N11 106.64(15)
C13 N12 Tm 138.33(12)
N11 N12 Tm 114.04(10)
C25 N21 N22 109.18(15)
C25 N21 B 127.63(16)
N22 N21 B 122.38(14)
C23 N22 N21 106.50(15)
C23 N22 Tm 137.15(12)
N21 N22 Tm 112.60(10)
C35 N31 N32 109.50(15)
C35 N31 B 127.92(15)
N32 N31 B 122.57(14)
C33 N32 N31 106.42(15)
C33 N32 Tm 138.40(12)
N31 N32 Tm 115.18(10)
N12 C13 C14 109.78(17)
N12 C13 C17 123.42(17)
C14 C13 C17 126.77(17)
C15 C14 C13 106.21(17)
N11 C15 C14 107.64(17)
N11 C15 C16 123.61(18)
C14 C15 C16 128.74(18)
C13 C17 C19 111.20(17)
C13 C17 C18 110.15(19)
C19 C17 C18 109.99(19)
C13 C17 C20 107.98(17)
C19 C17 C20 108.17(19)
C18 C17 C20 109.3(2)
N22 C23 C24 109.98(17)
N22 C23 C27 122.68(17)
C24 C23 C27 127.11(17)
C25 C24 C23 106.15(17)
N21 C25 C24 108.16(17)
N21 C25 C26 123.45(18)
C24 C25 C26 128.35(19)
C23 C27 C30 111.94(17)
C23 C27 C29 110.0(2)
C30 C27 C29 110.5(2)
C23 C27 C28 107.75(17)
C30 C27 C28 107.9(2)
C29 C27 C28 108.6(2)
N32 C33 C34 110.16(17)
N32 C33 C37 121.73(17)
C34 C33 C37 128.10(18)
C35 C34 C33 105.67(17)
N31 C35 C34 108.25(16)
N31 C35 C36 123.41(18)
C34 C35 C36 128.34(18)
C33 C37 C38 110.51(17)
C33 C37 C40 109.2(2)
C38 C37 C40 109.6(2)
C33 C37 C39 109.01(19)
C38 C37 C39 109.1(2)
C40 C37 C39 109.4(2)
N31 B N21 111.03(15)
N31 B N11 109.88(15)
N21 B N11 112.83(15)

loop_
_geom_bond_atom_site_label_1
_geom_bond_atom_site_label_2
_geom_bond_distance
Tm N1 2.3849(15)
Tm N22 2.4507(15)
Tm N12 2.4806(15)
Tm N32 2.4876(15)
Si1 N1 1.6923(16)
Si1 C2 1.876(2)
Si1 C3 1.885(2)
Si1 C1 1.895(2)
Si2 N1 1.6964(16)
Si2 C5 1.871(3)
Si2 C6 1.875(2)
Si2 C4 1.878(2)
N11 C15 1.352(2)
N11 N12 1.378(2)
N11 B 1.554(2)
N12 C13 1.333(2)
N21 C25 1.357(2)
N21 N22 1.382(2)
N21 B 1.548(3)
N22 C23 1.337(2)
N31 C35 1.354(2)
N31 N32 1.377(2)
N31 B 1.543(2)
N32 C33 1.336(2)
C13 C14 1.395(3)
C13 C17 1.510(3)
C14 C15 1.374(3)
C15 C16 1.498(3)
C17 C19 1.520(3)
C17 C18 1.539(3)
C17 C20 1.540(3)
C23 C24 1.394(3)
C23 C27 1.512(3)
C24 C25 1.367(3)
C25 C26 1.497(3)
C27 C30 1.521(3)
C27 C29 1.528(3)
C27 C28 1.533(3)
C33 C34 1.399(3)
C33 C37 1.511(3)
C34 C35 1.370(3)
C35 C36 1.496(3)
C37 C38 1.525(3)
C37 C40 1.525(4)
C37 C39 1.535(4)

loop_
_geom_torsion_atom_site_label_1
_geom_torsion_atom_site_label_2
_geom_torsion_atom_site_label_3
_geom_torsion_atom_site_label_4
_geom_torsion
C2 Si1 N1 Si2 60.07(15)
C3 Si1 N1 Si2 -63.05(14)
C1 Si1 N1 Si2 178.59(11)
C2 Si1 N1 Tm -124.39(10)
C3 Si1 N1 Tm 112.50(10)
C1 Si1 N1 Tm -5.86(11)
C5 Si2 N1 Si1 111.61(15)
C6 Si2 N1 Si1 -128.50(13)
C4 Si2 N1 Si1 -8.53(17)
C5 Si2 N1 Tm -63.00(15)
C6 Si2 N1 Tm 56.90(14)
C4 Si2 N1 Tm 176.86(12)
N22 Tm N1 Si1 64.65(9)
N12 Tm N1 Si1 -50.68(10)
N32 Tm N1 Si1 179.42(8)
N22 Tm N1 Si2 -120.05(10)
N12 Tm N1 Si2 124.62(10)
N32 Tm N1 Si2 -5.28(18)
C15 N11 N12 C13 1.1(2)
B N11 N12 C13 -171.63(16)
C15 N11 N12 Tm -169.68(12)
B N11 N12 Tm 17.64(19)
N1 Tm N12 C13 -19.8(2)
N22 Tm N12 C13 -148.2(2)
N32 Tm N12 C13 137.6(2)
N1 Tm N12 N11 146.82(10)
N22 Tm N12 N11 18.34(11)
N32 Tm N12 N11 -55.81(11)
C25 N21 N22 C23 -1.2(2)
B N21 N22 C23 169.26(16)
C25 N21 N22 Tm 160.90(12)
B N21 N22 Tm -28.65(19)
N1 Tm N22 C23 8.9(2)
N12 Tm N22 C23 141.20(18)
N32 Tm N22 C23 -143.91(19)
N1 Tm N22 N21 -145.42(11)
N12 Tm N22 N21 -13.11(11)
N32 Tm N22 N21 61.78(11)
C35 N31 N32 C33 0.3(2)
B N31 N32 C33 179.10(16)
C35 N31 N32 Tm 179.94(11)
B N31 N32 Tm -1.3(2)
N1 Tm N32 C33 6.8(3)
N22 Tm N32 C33 132.3(2)
N12 Tm N32 C33 -132.8(2)
N1 Tm N32 N31 -172.61(11)
N22 Tm N32 N31 -47.14(12)
N12 Tm N32 N31 47.76(12)
N11 N12 C13 C14 -2.1(2)
Tm N12 C13 C14 165.16(15)
N11 N12 C13 C17 176.35(17)
Tm N12 C13 C17 -16.4(3)
N12 C13 C14 C15 2.3(2)
C17 C13 C14 C15 -176.1(2)
N12 N11 C15 C14 0.4(2)
B N11 C15 C14 172.58(18)
N12 N11 C15 C16 -178.51(19)
B N11 C15 C16 -6.3(3)
C13 C14 C15 N11 -1.6(2)
C13 C14 C15 C16 177.2(2)
N12 C13 C17 C19 -4.0(3)
C14 C13 C17 C19 174.1(2)
N12 C13 C17 C18 118.2(2)
C14 C13 C17 C18 -63.7(3)
N12 C13 C17 C20 -122.6(2)
C14 C13 C17 C20 55.6(3)
N21 N22 C23 C24 1.4(2)
Tm N22 C23 C24 -153.92(15)
N21 N22 C23 C27 -173.42(17)
Tm N22 C23 C27 31.3(3)
N22 C23 C24 C25 -1.1(2)
C27 C23 C24 C25 173.44(19)
N22 N21 C25 C24 0.5(2)
B N21 C25 C24 -169.30(17)
N22 N21 C25 C26 178.43(18)
B N21 C25 C26 8.6(3)
C23 C24 C25 N21 0.3(2)
C23 C24 C25 C26 -177.4(2)
N22 C23 C27 C30 0.2(3)
C24 C23 C27 C30 -173.7(2)
N22 C23 C27 C29 -123.0(2)
C24 C23 C27 C29 63.1(3)
N22 C23 C27 C28 118.7(2)
C24 C23 C27 C28 -55.2(3)
N31 N32 C33 C34 -0.3(2)
Tm N32 C33 C34 -179.75(14)
N31 N32 C33 C37 179.39(18)
Tm N32 C33 C37 -0.1(3)
N32 C33 C34 C35 0.2(2)
C37 C33 C34 C35 -179.5(2)
N32 N31 C35 C34 -0.3(2)
B N31 C35 C34 -178.92(17)
N32 N31 C35 C36 179.38(17)
B N31 C35 C36 0.7(3)
C33 C34 C35 N31 0.1(2)
C33 C34 C35 C36 -179.5(2)
N32 C33 C37 C38 7.3(3)
C34 C33 C37 C38 -173.0(2)
N32 C33 C37 C40 -113.4(2)
C34 C33 C37 C40 66.3(3)
N32 C33 C37 C39 127.2(2)
C34 C33 C37 C39 -53.2(3)
C35 N31 B N21 -119.20(19)
N32 N31 B N21 62.3(2)
C35 N31 B N11 115.28(19)
N32 N31 B N11 -63.2(2)
C25 N21 B N31 125.22(19)
N22 N21 B N31 -43.4(2)
C25 N21 B N11 -110.9(2)
N22 N21 B N11 80.5(2)
C15 N11 B N31 -118.77(19)
N12 N11 B N31 52.5(2)
C15 N11 B N21 116.7(2)
N12 N11 B N21 -71.9(2)
